data_7249709
loop_
_publ_author_name
'Li, Qi'
'Xie, Yifei'
'Wang, Zhipeng'
'Li, Shuang'
'Yang, Shiying'
'Yang, Dezhi'
'Zhang, Li'
'Du, Guanhua'
'Lu, Yang'

_publ_section_title
;
 Optimization of physicochemical properties of theophylline by forming
 cocrystals with amino acids
;
_journal_issue 54
_journal_name_full 'RSC Advances'
_journal_page_first 40006
_journal_page_last 40017
_journal_paper_doi 10.1039/D4RA06804A
_journal_volume 14
_journal_year 2024
_chemical_absolute_configuration rm
_chemical_formula_moiety 'C7 H8 N4 O2, C6 H14 N4 O2, 2(H2 O)'
_chemical_formula_sum 'C13 H26 N8 O6'
_chemical_formula_weight 390.42
_space_group_crystal_system triclinic
_space_group_IT_number 1
_space_group_name_Hall 'P 1'
_space_group_name_H-M_alt 'P 1'
_atom_sites_solution_hydrogens mixed
_audit_creation_date 2024-06-17
_audit_creation_method
;
Olex2 1.5
(compiled 2024.02.16 svn.r378c4104 for OlexSys, GUI svn.r6928)
;
_audit_update_record
;
2024-12-01 deposited with the CCDC.	2024-12-16 downloaded from the CCDC.
;
_cell_angle_alpha 72.564(3)
_cell_angle_beta 81.718(3)
_cell_angle_gamma 72.804(3)
_cell_formula_units_Z 1
_cell_length_a 5.8709(2)
_cell_length_b 7.7140(3)
_cell_length_c 11.1553(3)
_cell_measurement_reflns_used 5170
_cell_measurement_temperature 301.9(5)
_cell_measurement_theta_max 75.1290
_cell_measurement_theta_min 3.9360
_cell_volume 459.59(3)
_computing_cell_refinement 'CrysAlisPro 1.171.42.59a (Rigaku OD, 2022)'
_computing_data_collection 'CrysAlisPro 1.171.42.59a (Rigaku OD, 2022)'
_computing_data_reduction 'CrysAlisPro 1.171.42.59a (Rigaku OD, 2022)'
_computing_molecular_graphics 'Olex2 1.5 (Dolomanov et al., 2009)'
_computing_publication_material 'Olex2 1.5 (Dolomanov et al., 2009)'
_computing_structure_refinement 'SHELXL 2019/2 (Sheldrick, 2015)'
_computing_structure_solution 2018.3
_diffrn_ambient_environment air
_diffrn_ambient_temperature 301.9(5)
_diffrn_detector 'Hybrid Pixel Array Detector'
_diffrn_detector_area_resol_mean 10.0000
_diffrn_detector_type HyPix
_diffrn_measured_fraction_theta_full 0.998
_diffrn_measured_fraction_theta_max 0.963
_diffrn_measurement_details
;
List of Runs (angles in degrees, time in seconds):

  # Type    Start    End  Width  t~exp~   \w     \q     \k     \f   Frames
#--------------------------------------------------------------------------
  1  \w    -76.00  26.00   0.50    0.59    --  -46.53  91.00 115.00  204
  2  \w    -25.00  76.00   0.50    0.59    --   46.53 -91.00   1.00  202
  3  \w   -174.00 -79.00   0.50    2.35    -- -103.00 -91.00   1.00  190
  4  \w   -105.00 -30.00   0.50    2.35    -- -103.00  91.00 115.00  150
  5  \w     85.00 176.00   0.50    2.35    --  104.54  91.00 115.00  182
  6  \w    -23.00  29.00   0.50    0.59    --  -46.53  19.00   0.00  104
  7  \w   -118.00 -73.00   0.50    0.59    --  -46.53-125.00  90.00   90
  8  \w    -26.00  46.00   0.50    0.59    --   46.53 -38.00  90.00  144
  9  \w    -28.00  29.00   0.50    0.59    --   46.53 -19.00   0.00  114
 10  \w    -68.00 -30.00   0.50    2.35    -- -103.00  61.00 120.00   76
 11  \w    -68.00 -30.00   0.50    2.35    -- -103.00  61.00  90.00   76
 12  \w   -174.00 -83.00   0.50    2.35    -- -103.00 -95.00 120.00  182
 13  \w   -174.00 -86.00   0.50    2.35    -- -103.00 -61.00  30.00  176
 14  \w    -68.00 -30.00   0.50    2.35    -- -103.00  61.00 -30.00   76
 15  \w    -68.00 -30.00   0.50    2.35    -- -103.00  61.00-180.00   76
 16  \w    -68.00 -30.00   0.50    2.35    -- -103.00  61.00-120.00   76
 17  \w     32.00 105.00   0.50    2.35    --  104.54 -95.00 -90.00  146
 18  \w     32.00  74.00   0.50    2.35    --  104.54 -61.00   0.00   84
 19  \w     32.00 111.00   0.50    2.35    --  104.54-125.00-180.00  158
 20  \w     32.00 108.00   0.50    2.35    --  104.54 -77.00-180.00  152
 21  \w     32.00 111.00   0.50    2.35    --  104.54-125.00-120.00  158
 22  \w     91.00 178.00   0.50    2.35    --  104.54  15.00 -90.00  174
 23  \w     92.00 178.00   0.50    2.35    --  104.54  30.00-180.00  172
 24  \w     32.00  74.00   0.50    2.35    --  104.54 -61.00 -90.00   84
 25  \w     32.00 105.00   0.50    2.35    --  104.54 -95.00 -30.00  146
 26  \w     88.00 176.00   0.50    2.35    --  104.54  61.00  30.00  176
 27  \w     32.00 111.00   0.50    2.35    --  104.54-125.00   0.00  158
 28  \w     32.00 106.00   0.50    2.35    --  104.54 -91.00   1.00  148
 29  \w   -118.00 -24.00   0.50    0.59    --  -46.53 -77.00 -30.00  188
 30  \w   -118.00 -32.00   0.50    0.59    --  -46.53 -57.00  60.00  172
 31  \w     32.00 118.00   0.50    0.59    --   46.53  57.00  30.00  172
 32  \w     24.00 118.00   0.50    0.59    --   46.53  77.00-120.00  188
 33  \w     24.00 118.00   0.50    0.59    --   46.53  77.00-180.00  188
 34  \w     24.00 118.00   0.50    0.59    --   46.53  77.00 -60.00  188
 35  \w     24.00 118.00   0.50    0.59    --   46.53  77.00  90.00  188
 36  \w   -174.00 -86.00   0.50    2.35    -- -103.00 -61.00 150.00  176
 37  \w     92.00 178.00   0.50    2.35    --  104.54  30.00-150.00  172
;
_diffrn_measurement_device 'four-circle diffractometer'
_diffrn_measurement_device_type 'XtaLAB Synergy R, DW system, HyPix'
_diffrn_measurement_method '\w scans'
_diffrn_orient_matrix_type 'CrysAlisPro convention (1999,Acta A55,543-557)'
_diffrn_orient_matrix_UB_11 -0.1485389000
_diffrn_orient_matrix_UB_12 0.1463099000
_diffrn_orient_matrix_UB_13 0.0690588000
_diffrn_orient_matrix_UB_21 0.1554859000
_diffrn_orient_matrix_UB_22 -0.1009683000
_diffrn_orient_matrix_UB_23 0.1138357000
_diffrn_orient_matrix_UB_31 0.1717345000
_diffrn_orient_matrix_UB_32 0.1248699000
_diffrn_orient_matrix_UB_33 -0.0574752000
_diffrn_radiation_monochromator mirror
_diffrn_radiation_probe x-ray
_diffrn_radiation_type 'Cu K\a'
_diffrn_radiation_wavelength 1.54184
_diffrn_reflns_av_R_equivalents 0.0554
_diffrn_reflns_av_unetI/netI 0.0475
_diffrn_reflns_Laue_measured_fraction_full 0.998
_diffrn_reflns_Laue_measured_fraction_max 0.963
_diffrn_reflns_limit_h_max 7
_diffrn_reflns_limit_h_min -7
_diffrn_reflns_limit_k_max 9
_diffrn_reflns_limit_k_min -9
_diffrn_reflns_limit_l_max 13
_diffrn_reflns_limit_l_min -13
_diffrn_reflns_number 8049
_diffrn_reflns_point_group_measured_fraction_full 0.856
_diffrn_reflns_point_group_measured_fraction_max 0.803
_diffrn_reflns_theta_full 67.684
_diffrn_reflns_theta_max 76.318
_diffrn_reflns_theta_min 4.162
_diffrn_source 'Rotating-anode X-ray tube'
_diffrn_source_type 'Rigaku (Cu) X-ray Source'
_exptl_absorpt_coefficient_mu 0.956
_exptl_absorpt_correction_T_max 1.00000
_exptl_absorpt_correction_T_min 0.60737
_exptl_absorpt_correction_type multi-scan
_exptl_absorpt_process_details
;
CrysAlisPro 1.171.42.59a (Rigaku Oxford Diffraction, 2022)
Empirical absorption correction using spherical harmonics,
implemented in SCALE3 ABSPACK scaling algorithm.
;
_exptl_crystal_colour colourless
_exptl_crystal_density_diffrn 1.411
_exptl_crystal_description blocked
_exptl_crystal_F_000 208
_exptl_crystal_size_max 0.23
_exptl_crystal_size_mid 0.21
_exptl_crystal_size_min 0.13
_refine_diff_density_max 0.243
_refine_diff_density_min -0.258
_refine_diff_density_rms 0.058
_refine_ls_abs_structure_details
;
 Flack x determined using 1037 quotients [(I+)-(I-)]/[(I+)+(I-)]
 (Parsons, Flack and Wagner, Acta Cryst. B69 (2013) 249-259).
;
_refine_ls_abs_structure_Flack -0.1(2)
_refine_ls_extinction_coef 0.008(3)
_refine_ls_extinction_expression Fc^*^=kFc[1+0.001xFc^2^\l^3^/sin(2\q)]^-1/4^
_refine_ls_extinction_method 'SHELXL-2019/2 (Sheldrick 2019)'
_refine_ls_goodness_of_fit_ref 1.060
_refine_ls_hydrogen_treatment mixed
_refine_ls_matrix_type full
_refine_ls_number_parameters 262
_refine_ls_number_reflns 3092
_refine_ls_number_restraints 5
_refine_ls_restrained_S_all 1.060
_refine_ls_R_factor_all 0.0486
_refine_ls_R_factor_gt 0.0430
_refine_ls_shift/su_max 0.000
_refine_ls_shift/su_mean 0.000
_refine_ls_structure_factor_coef Fsqd
_refine_ls_weighting_details 'w=1/[\s^2^(Fo^2^)+(0.0858P)^2^] where P=(Fo^2^+2Fc^2^)/3'
_refine_ls_weighting_scheme calc
_refine_ls_wR_factor_gt 0.1155
_refine_ls_wR_factor_ref 0.1198
_reflns_Friedel_coverage 0.668
_reflns_Friedel_fraction_full 0.714
_reflns_Friedel_fraction_max 0.643
_reflns_number_gt 2806
_reflns_number_total 3092
_reflns_threshold_expression 'I > 2\s(I)'
_cod_data_source_file d4ra06804a2.cif
_cod_data_source_block samp7047b
_cod_database_code 7249709
_shelx_shelxl_version_number 2019/2
_shelx_space_group_comment
;
The symmetry employed for this shelxl refinement is uniquely defined
by the following loop, which should always be used as a source of
symmetry information in preference to the above space-group names.
They are only intended as comments.
;
_olex2_refinement_description
;
1. Fixed Uiso
 At 1.2 times of:
  All C(H) groups, All C(H,H) groups, All N(H) groups, All N(H,H) groups, All
  N(H,H,H) groups
 At 1.5 times of:
  All C(H,H,H) groups, All O(H) groups
2. Restrained distances
 O1W-H1WA
 0.85 with sigma of 0.02
 O2W-H2WA
 0.85 with sigma of 0.02
3.a Ternary CH refined with riding coordinates:
 C1S(H1S)
3.b Secondary CH2 refined with riding coordinates:
 C2S(H2SA,H2SB), C3S(H3SC,H3SD), C4S(H4SC,H4SD)
3.c Aromatic/amide H refined with riding coordinates:
 N4(H4), C5(H5)
3.d X=CH2 refined with riding coordinates:
 N3S(H3SA,H3SB), N4S(H4SA,H4SB)
3.e Idealised Me refined as rotating group:
 C6(H6A,H6B,H6C), C7(H7A,H7B,H7C), N1S(H1SA,H1SB,H1SC)
;
_olex2_submission_special_instructions 'No special instructions were received'
_oxdiff_exptl_absorpt_empirical_details
;
Empirical correction (ABSPACK) includes:
- Absorption correction using spherical harmonics
- Frame scaling
;
_oxdiff_exptl_absorpt_empirical_full_max 3.681
_oxdiff_exptl_absorpt_empirical_full_min 0.198

loop_
_space_group_symop_operation_xyz
'x, y, z'

loop_
_atom_site_label
_atom_site_type_symbol
_atom_site_fract_x
_atom_site_fract_y
_atom_site_fract_z
_atom_site_U_iso_or_equiv
_atom_site_adp_type
_atom_site_occupancy
_atom_site_site_symmetry_order
_atom_site_calc_flag
_atom_site_refinement_flags_posn
_atom_site_refinement_flags_adp
_atom_site_refinement_flags_occupancy
_atom_site_disorder_assembly
_atom_site_disorder_group
O1 O 0.9701(5) 0.5477(5) 0.2886(3) 0.0596(8) Uani 1 1 d . . . . .
O2 O 0.2532(5) 0.9405(4) 0.1469(2) 0.0497(7) Uani 1 1 d . . . . .
N1 N 0.6928(5) 0.6464(4) 0.4350(2) 0.0374(7) Uani 1 1 d . . . . .
N2 N 0.6056(5) 0.7373(4) 0.2220(2) 0.0403(7) Uani 1 1 d . . . . .
N3 N 0.3686(5) 0.7696(4) 0.5726(2) 0.0365(6) Uani 1 1 d . . . . .
N4 N 0.1014(5) 0.9433(4) 0.4219(2) 0.0386(6) Uani 1 1 d . . . . .
H4 H -0.026326 1.017573 0.386889 0.046 Uiso 1 1 calc R U . . .
C1 C 0.7693(6) 0.6380(5) 0.3151(3) 0.0411(8) Uani 1 1 d . . . . .
C2 C 0.3771(6) 0.8520(5) 0.2393(3) 0.0368(7) Uani 1 1 d . . . . .
C3 C 0.3095(5) 0.8522(5) 0.3664(3) 0.0335(7) Uani 1 1 d . . . . .
C4 C 0.4658(6) 0.7507(4) 0.4597(3) 0.0328(7) Uani 1 1 d . . . . .
C5 C 0.1470(6) 0.8884(5) 0.5419(3) 0.0387(7) Uani 1 1 d . . . . .
H5 H 0.034612 0.928055 0.602646 0.046 Uiso 1 1 calc R U . . .
C6 C 0.8604(7) 0.5488(6) 0.5342(4) 0.0523(10) Uani 1 1 d . . . . .
H6A H 0.916957 0.639214 0.556367 0.078 Uiso 1 1 calc R U . . .
H6B H 0.993104 0.461153 0.504614 0.078 Uiso 1 1 calc R U . . .
H6C H 0.781148 0.481954 0.606848 0.078 Uiso 1 1 calc R U . . .
C7 C 0.6923(8) 0.7233(7) 0.0945(3) 0.0601(12) Uani 1 1 d . . . . .
H7A H 0.559191 0.744082 0.046298 0.090 Uiso 1 1 calc R U . . .
H7B H 0.797250 0.600018 0.098685 0.090 Uiso 1 1 calc R U . . .
H7C H 0.777411 0.816684 0.055054 0.090 Uiso 1 1 calc R U . . .
O1S O 0.5912(4) 0.2559(4) 0.9069(2) 0.0436(6) Uani 1 1 d . . . . .
O2S O 0.8415(4) 0.0623(5) 0.8046(2) 0.0546(8) Uani 1 1 d . . . . .
N1S N 0.2132(4) 0.1452(4) 0.8861(2) 0.0333(6) Uani 1 1 d . . . . .
H1SA H 0.091155 0.119920 0.862116 0.040 Uiso 1 1 calc R U . . .
H1SB H 0.175601 0.266797 0.883342 0.040 Uiso 1 1 calc R U . . .
H1SC H 0.244987 0.075441 0.964322 0.040 Uiso 1 1 calc R U . . .
N2S N 0.6424(4) 0.2009(4) 0.3403(2) 0.0365(6) Uani 1 1 d . . . . .
N3S N 0.3927(5) 0.3431(5) 0.1754(2) 0.0474(8) Uani 1 1 d . . . . .
H3SA H 0.279535 0.388174 0.224842 0.057 Uiso 1 1 calc R U . . .
H3SB H 0.370104 0.365845 0.097064 0.057 Uiso 1 1 calc R U . . .
N4S N 0.7767(5) 0.1710(6) 0.1426(3) 0.0530(9) Uani 1 1 d . . . . .
H4SA H 0.913525 0.104022 0.170520 0.064 Uiso 1 1 calc R U . . .
H4SB H 0.752595 0.194435 0.064379 0.064 Uiso 1 1 calc R U . . .
C1S C 0.4283(5) 0.1004(4) 0.7995(2) 0.0280(6) Uani 1 1 d . . . . .
H1S H 0.469984 -0.033931 0.803740 0.034 Uiso 1 1 calc R U . . .
C2S C 0.3630(5) 0.2165(5) 0.6657(2) 0.0308(6) Uani 1 1 d . . . . .
H2SA H 0.213270 0.200524 0.649928 0.037 Uiso 1 1 calc R U . . .
H2SB H 0.338296 0.348805 0.659640 0.037 Uiso 1 1 calc R U . . .
C3S C 0.5509(5) 0.1636(5) 0.5641(2) 0.0311(6) Uani 1 1 d . . . . .
H3SC H 0.692041 0.201037 0.569634 0.037 Uiso 1 1 calc R U . . .
H3SD H 0.596256 0.027879 0.578029 0.037 Uiso 1 1 calc R U . . .
C4S C 0.4580(5) 0.2584(5) 0.4339(2) 0.0331(7) Uani 1 1 d . . . . .
H4SC H 0.315868 0.222508 0.427939 0.040 Uiso 1 1 calc R U . . .
H4SD H 0.415979 0.394290 0.418513 0.040 Uiso 1 1 calc R U . . .
C5S C 0.6029(6) 0.2381(5) 0.2201(3) 0.0343(7) Uani 1 1 d . . . . .
C8 C 0.6378(5) 0.1438(5) 0.8404(2) 0.0325(7) Uani 1 1 d . . . . .
O1W O 0.5171(7) 0.6443(4) 0.8193(3) 0.0667(9) Uani 1 1 d D . . . .
H1WA H 0.528(14) 0.525(4) 0.845(7) 0.100 Uiso 1 1 d D U . . .
H1WB H 0.458(16) 0.701(13) 0.744(9) 0.13(3) Uiso 1 1 d . . . . .
O2W O 0.0246(9) 0.5407(7) 0.8635(5) 0.0866(13) Uani 1 1 d D . . . .
H2WA H 0.108(15) 0.613(11) 0.869(9) 0.130 Uiso 1 1 d D U . . .
H2WB H -0.108(14) 0.615(10) 0.844(6) 0.079(19) Uiso 1 1 d . . . . .

loop_
_atom_site_aniso_label
_atom_site_aniso_U_11
_atom_site_aniso_U_22
_atom_site_aniso_U_33
_atom_site_aniso_U_23
_atom_site_aniso_U_13
_atom_site_aniso_U_12
O1 0.0357(13) 0.0648(18) 0.0587(14) -0.0155(13) -0.0009(10) 0.0135(12)
O2 0.0449(13) 0.0586(16) 0.0266(9) -0.0005(10) -0.0068(8) 0.0054(12)
N1 0.0290(13) 0.0354(15) 0.0386(13) -0.0037(11) -0.0073(10) 0.0011(11)
N2 0.0361(14) 0.0411(16) 0.0330(12) -0.0048(10) -0.0009(10) -0.0003(12)
N3 0.0346(13) 0.0393(16) 0.0315(11) -0.0060(10) -0.0045(10) -0.0064(11)
N4 0.0297(12) 0.0400(15) 0.0352(12) -0.0052(10) -0.0033(10) 0.0026(11)
C1 0.0334(16) 0.041(2) 0.0415(15) -0.0077(14) -0.0015(12) -0.0026(14)
C2 0.0347(15) 0.0377(18) 0.0292(13) -0.0019(12) -0.0053(11) -0.0023(13)
C3 0.0286(14) 0.0345(17) 0.0305(13) -0.0018(11) -0.0029(11) -0.0049(12)
C4 0.0330(15) 0.0302(17) 0.0316(14) -0.0043(12) -0.0059(11) -0.0056(12)
C5 0.0343(15) 0.0410(19) 0.0355(13) -0.0099(13) -0.0014(11) -0.0032(14)
C6 0.0404(18) 0.055(2) 0.0491(18) -0.0016(17) -0.0158(14) -0.0015(16)
C7 0.059(2) 0.066(3) 0.0361(16) -0.0109(16) 0.0045(14) 0.007(2)
O1S 0.0472(14) 0.0474(15) 0.0395(11) -0.0078(10) -0.0168(10) -0.0149(11)
O2S 0.0233(11) 0.096(2) 0.0485(12) -0.0260(13) -0.0034(9) -0.0155(12)
N1S 0.0263(11) 0.0493(16) 0.0227(9) -0.0049(9) -0.0016(8) -0.0129(10)
N2S 0.0289(12) 0.0505(17) 0.0249(11) -0.0094(10) -0.0033(9) -0.0031(11)
N3S 0.0356(14) 0.067(2) 0.0282(11) -0.0135(12) -0.0073(10) 0.0056(14)
N4S 0.0388(15) 0.079(2) 0.0285(12) -0.0193(13) -0.0059(10) 0.0101(15)
C1S 0.0211(12) 0.0391(17) 0.0224(10) -0.0047(10) -0.0034(8) -0.0085(11)
C2S 0.0242(13) 0.0412(17) 0.0240(11) -0.0068(11) -0.0063(10) -0.0040(12)
C3S 0.0262(13) 0.0407(17) 0.0242(12) -0.0065(11) -0.0056(10) -0.0062(12)
C4S 0.0270(13) 0.0450(19) 0.0232(11) -0.0075(11) -0.0016(10) -0.0053(12)
C5S 0.0297(14) 0.0429(18) 0.0270(12) -0.0089(11) -0.0027(10) -0.0049(13)
C8 0.0263(13) 0.0472(19) 0.0211(10) 0.0009(11) -0.0072(9) -0.0130(13)
O1W 0.106(3) 0.0458(17) 0.0445(13) -0.0079(12) -0.0257(15) -0.0090(17)
O2W 0.066(2) 0.070(2) 0.123(4) -0.038(2) 0.020(2) -0.015(2)

loop_
_atom_type_symbol
_atom_type_description
_atom_type_scat_dispersion_real
_atom_type_scat_dispersion_imag
_atom_type_scat_source
C C 0.0181 0.0091 'International Tables Vol C Tables 4.2.6.8 and 6.1.1.4'
H H 0.0000 0.0000 'International Tables Vol C Tables 4.2.6.8 and 6.1.1.4'
N N 0.0311 0.0180 'International Tables Vol C Tables 4.2.6.8 and 6.1.1.4'
O O 0.0492 0.0322 'International Tables Vol C Tables 4.2.6.8 and 6.1.1.4'

loop_
_geom_angle_atom_site_label_1
_geom_angle_atom_site_label_2
_geom_angle_atom_site_label_3
_geom_angle
_geom_angle_site_symmetry_1
_geom_angle_site_symmetry_3
_geom_angle_publ_flag
C1 N1 C4 120.1(3) . . ?
C1 N1 C6 118.4(3) . . ?
C4 N1 C6 121.5(3) . . ?
C1 N2 C7 115.4(3) . . ?
C2 N2 C1 126.2(3) . . ?
C2 N2 C7 118.4(3) . . ?
C4 N3 C5 101.2(2) . . ?
C3 N4 H4 128.6 . . ?
C5 N4 H4 128.6 . . ?
C5 N4 C3 102.8(3) . . ?
O1 C1 N1 122.4(3) . . ?
O1 C1 N2 120.9(3) . . ?
N1 C1 N2 116.8(3) . . ?
O2 C2 N2 119.8(3) . . ?
O2 C2 C3 126.5(3) . . ?
N2 C2 C3 113.7(3) . . ?
N4 C3 C2 131.5(3) . . ?
C4 C3 N4 107.8(2) . . ?
C4 C3 C2 120.7(3) . . ?
N1 C4 C3 122.4(2) . . ?
N3 C4 N1 126.1(3) . . ?
N3 C4 C3 111.5(3) . . ?
N3 C5 H5 121.7 . . ?
N4 C5 N3 116.7(3) . . ?
N4 C5 H5 121.7 . . ?
N1 C6 H6A 109.5 . . ?
N1 C6 H6B 109.5 . . ?
N1 C6 H6C 109.5 . . ?
H6A C6 H6B 109.5 . . ?
H6A C6 H6C 109.5 . . ?
H6B C6 H6C 109.5 . . ?
N2 C7 H7A 109.5 . . ?
N2 C7 H7B 109.5 . . ?
N2 C7 H7C 109.5 . . ?
H7A C7 H7B 109.5 . . ?
H7A C7 H7C 109.5 . . ?
H7B C7 H7C 109.5 . . ?
H1SA N1S H1SB 109.5 . . ?
H1SA N1S H1SC 109.5 . . ?
H1SB N1S H1SC 109.5 . . ?
C1S N1S H1SA 109.5 . . ?
C1S N1S H1SB 109.5 . . ?
C1S N1S H1SC 109.5 . . ?
C5S N2S C4S 123.2(3) . . ?
H3SA N3S H3SB 120.0 . . ?
C5S N3S H3SA 120.0 . . ?
C5S N3S H3SB 120.0 . . ?
H4SA N4S H4SB 120.0 . . ?
C5S N4S H4SA 120.0 . . ?
C5S N4S H4SB 120.0 . . ?
N1S C1S H1S 109.1 . . ?
N1S C1S C2S 107.8(2) . . ?
N1S C1S C8 109.5(2) . . ?
C2S C1S H1S 109.1 . . ?
C8 C1S H1S 109.1 . . ?
C8 C1S C2S 112.2(2) . . ?
C1S C2S H2SA 108.8 . . ?
C1S C2S H2SB 108.8 . . ?
H2SA C2S H2SB 107.7 . . ?
C3S C2S C1S 114.0(2) . . ?
C3S C2S H2SA 108.8 . . ?
C3S C2S H2SB 108.8 . . ?
C2S C3S H3SC 109.4 . . ?
C2S C3S H3SD 109.4 . . ?
H3SC C3S H3SD 108.0 . . ?
C4S C3S C2S 111.3(2) . . ?
C4S C3S H3SC 109.4 . . ?
C4S C3S H3SD 109.4 . . ?
N2S C4S C3S 109.2(2) . . ?
N2S C4S H4SC 109.8 . . ?
N2S C4S H4SD 109.8 . . ?
C3S C4S H4SC 109.8 . . ?
C3S C4S H4SD 109.8 . . ?
H4SC C4S H4SD 108.3 . . ?
N2S C5S N3S 121.2(3) . . ?
N2S C5S N4S 119.4(3) . . ?
N4S C5S N3S 119.4(3) . . ?
O1S C8 C1S 117.7(3) . . ?
O2S C8 O1S 125.8(3) . . ?
O2S C8 C1S 116.5(3) . . ?
H1WA O1W H1WB 114(8) . . ?
H2WA O2W H2WB 103(8) . . ?

loop_
_geom_bond_atom_site_label_1
_geom_bond_atom_site_label_2
_geom_bond_distance
_geom_bond_site_symmetry_2
_geom_bond_publ_flag
O1 C1 1.225(4) . ?
O2 C2 1.248(4) . ?
N1 C1 1.362(4) . ?
N1 C4 1.376(4) . ?
N1 C6 1.461(4) . ?
N2 C1 1.402(4) . ?
N2 C2 1.395(4) . ?
N2 C7 1.464(4) . ?
N3 C4 1.337(4) . ?
N3 C5 1.373(4) . ?
N4 H4 0.8600 . ?
N4 C3 1.380(4) . ?
N4 C5 1.318(4) . ?
C2 C3 1.417(4) . ?
C3 C4 1.378(4) . ?
C5 H5 0.9300 . ?
C6 H6A 0.9600 . ?
C6 H6B 0.9600 . ?
C6 H6C 0.9600 . ?
C7 H7A 0.9600 . ?
C7 H7B 0.9600 . ?
C7 H7C 0.9600 . ?
O1S C8 1.249(4) . ?
O2S C8 1.246(4) . ?
N1S H1SA 0.8900 . ?
N1S H1SB 0.8900 . ?
N1S H1SC 0.8900 . ?
N1S C1S 1.496(3) . ?
N2S C4S 1.458(4) . ?
N2S C5S 1.324(4) . ?
N3S H3SA 0.8600 . ?
N3S H3SB 0.8600 . ?
N3S C5S 1.331(4) . ?
N4S H4SA 0.8600 . ?
N4S H4SB 0.8600 . ?
N4S C5S 1.326(4) . ?
C1S H1S 0.9800 . ?
C1S C2S 1.529(3) . ?
C1S C8 1.527(4) . ?
C2S H2SA 0.9700 . ?
C2S H2SB 0.9700 . ?
C2S C3S 1.522(3) . ?
C3S H3SC 0.9700 . ?
C3S H3SD 0.9700 . ?
C3S C4S 1.516(3) . ?
C4S H4SC 0.9700 . ?
C4S H4SD 0.9700 . ?
O1W H1WA 0.86(3) . ?
O1W H1WB 0.89(9) . ?
O2W H2WA 0.86(3) . ?
O2W H2WB 0.83(8) . ?

loop_
_geom_torsion_atom_site_label_1
_geom_torsion_atom_site_label_2
_geom_torsion_atom_site_label_3
_geom_torsion_atom_site_label_4
_geom_torsion
_geom_torsion_site_symmetry_1
_geom_torsion_site_symmetry_2
_geom_torsion_site_symmetry_3
_geom_torsion_site_symmetry_4
_geom_torsion_publ_flag
O2 C2 C3 N4 0.2(7) . . . . ?
O2 C2 C3 C4 -178.6(3) . . . . ?
N2 C2 C3 N4 -179.1(4) . . . . ?
N2 C2 C3 C4 2.1(5) . . . . ?
N4 C3 C4 N1 -178.6(3) . . . . ?
N4 C3 C4 N3 0.8(4) . . . . ?
C1 N1 C4 N3 179.5(3) . . . . ?
C1 N1 C4 C3 -1.1(5) . . . . ?
C1 N2 C2 O2 176.3(3) . . . . ?
C1 N2 C2 C3 -4.3(5) . . . . ?
C2 N2 C1 O1 -176.7(4) . . . . ?
C2 N2 C1 N1 3.8(5) . . . . ?
C2 C3 C4 N1 0.4(5) . . . . ?
C2 C3 C4 N3 179.9(3) . . . . ?
C3 N4 C5 N3 0.7(4) . . . . ?
C4 N1 C1 O1 179.6(4) . . . . ?
C4 N1 C1 N2 -0.9(5) . . . . ?
C4 N3 C5 N4 -0.2(4) . . . . ?
C5 N3 C4 N1 179.1(3) . . . . ?
C5 N3 C4 C3 -0.4(4) . . . . ?
C5 N4 C3 C2 -179.8(4) . . . . ?
C5 N4 C3 C4 -0.9(4) . . . . ?
C6 N1 C1 O1 2.1(6) . . . . ?
C6 N1 C1 N2 -178.4(3) . . . . ?
C6 N1 C4 N3 -3.0(5) . . . . ?
C6 N1 C4 C3 176.4(4) . . . . ?
C7 N2 C1 O1 0.3(6) . . . . ?
C7 N2 C1 N1 -179.2(4) . . . . ?
C7 N2 C2 O2 -0.5(5) . . . . ?
C7 N2 C2 C3 178.8(4) . . . . ?
N1S C1S C2S C3S -170.9(3) . . . . ?
N1S C1S C8 O1S -21.1(3) . . . . ?
N1S C1S C8 O2S 158.4(3) . . . . ?
C1S C2S C3S C4S 170.0(3) . . . . ?
C2S C1S C8 O1S 98.6(3) . . . . ?
C2S C1S C8 O2S -81.8(3) . . . . ?
C2S C3S C4S N2S -179.0(3) . . . . ?
C4S N2S C5S N3S 4.7(6) . . . . ?
C4S N2S C5S N4S -176.0(4) . . . . ?
C5S N2S C4S C3S 169.8(3) . . . . ?
C8 C1S C2S C3S 68.4(3) . . . . ?
